data_1553918
loop_
_publ_author_name
'Grandl, Markus'
'Sun, Yu'
'Pammer, Frank'

_publ_section_title
;
 Electronic and structural properties of N \\rightarrow B-ladder boranes
 with high electron affinity
;
_journal_issue 3
_journal_name_full 'Organic Chemistry Frontiers'
_journal_page_first 336
_journal_paper_doi 10.1039/C7QO00876G
_journal_volume 5
_journal_year 2018
_chemical_formula_sum 'C28 H26 N2'
_chemical_formula_weight 390.51
_space_group_crystal_system monoclinic
_space_group_IT_number 14
_space_group_name_Hall '-P 2ybc'
_space_group_name_H-M_alt 'P 1 21/c 1'
_atom_sites_solution_hydrogens geom
_atom_sites_solution_primary direct
_atom_sites_solution_secondary difmap
_audit_creation_method SHELXL-2014/7
_audit_update_record
;
2017-09-26 deposited with the CCDC.
2017-11-27 downloaded from the CCDC.
;
_cell_angle_alpha 90
_cell_angle_beta 103.031(2)
_cell_angle_gamma 90
_cell_formula_units_Z 2
_cell_length_a 6.4301(2)
_cell_length_b 13.8923(3)
_cell_length_c 12.2241(3)
_cell_measurement_reflns_used 3992
_cell_measurement_temperature 150(2)
_cell_measurement_theta_max 74.1390
_cell_measurement_theta_min 4.8760
_cell_volume 1063.85(5)
_computing_cell_refinement 'CrysAlisPro 1.171.38.43f (Rigaku OD, 2015)'
_computing_data_collection 'CrysAlisPro 1.171.38.43f (Rigaku OD, 2015)'
_computing_data_reduction 'CrysAlisPro 1.171.38.43f (Rigaku OD, 2015)'
_computing_structure_refinement 'SHELXL-2014/7 (Sheldrick, 2014)'
_computing_structure_solution 'SIR92 (Giacovazzo et al., 1994)'
_diffrn_ambient_temperature 150(2)
_diffrn_detector_area_resol_mean 10.3385
_diffrn_measured_fraction_theta_full 0.999
_diffrn_measured_fraction_theta_max 0.983
_diffrn_measurement_device_type 'SuperNova, Dual, Cu at zero, Atlas'
_diffrn_measurement_method '\w scans'
_diffrn_radiation_type 'Cu K\a'
_diffrn_radiation_wavelength 1.54184
_diffrn_reflns_av_R_equivalents 0.0323
_diffrn_reflns_av_unetI/netI 0.0275
_diffrn_reflns_Laue_measured_fraction_full 0.999
_diffrn_reflns_Laue_measured_fraction_max 0.983
_diffrn_reflns_limit_h_max 7
_diffrn_reflns_limit_h_min -4
_diffrn_reflns_limit_k_max 17
_diffrn_reflns_limit_k_min -17
_diffrn_reflns_limit_l_max 14
_diffrn_reflns_limit_l_min -15
_diffrn_reflns_number 6768
_diffrn_reflns_point_group_measured_fraction_full 0.999
_diffrn_reflns_point_group_measured_fraction_max 0.983
_diffrn_reflns_theta_full 67.684
_diffrn_reflns_theta_max 74.066
_diffrn_reflns_theta_min 4.891
_diffrn_source 'micro-focus sealed X-ray tube'
_exptl_absorpt_coefficient_mu 0.541
_exptl_absorpt_correction_T_max 1.00000
_exptl_absorpt_correction_T_min 0.75467
_exptl_absorpt_correction_type multi-scan
_exptl_absorpt_process_details
;
CrysAlisPro 1.171.38.43f (Rigaku Oxford Diffraction, 2015)
Empirical absorption correction using spherical harmonics,
 implemented in SCALE3 ABSPACK scaling algorithm.
;
_exptl_crystal_colour colorless
_exptl_crystal_density_diffrn 1.219
_exptl_crystal_description 'transparent prism'
_exptl_crystal_F_000 416
_exptl_crystal_size_max 0.262
_exptl_crystal_size_mid 0.145
_exptl_crystal_size_min 0.126
_refine_diff_density_max 0.215
_refine_diff_density_min -0.204
_refine_diff_density_rms 0.048
_refine_ls_extinction_method none
_refine_ls_goodness_of_fit_ref 1.063
_refine_ls_hydrogen_treatment constr
_refine_ls_matrix_type full
_refine_ls_number_parameters 138
_refine_ls_number_reflns 2123
_refine_ls_number_restraints 0
_refine_ls_restrained_S_all 1.063
_refine_ls_R_factor_all 0.0444
_refine_ls_R_factor_gt 0.0391
_refine_ls_shift/su_max 0.001
_refine_ls_shift/su_mean 0.000
_refine_ls_structure_factor_coef Fsqd
_refine_ls_weighting_details 'w=1/[\s^2^(Fo^2^)+(0.0521P)^2^+0.2705P] where P=(Fo^2^+2Fc^2^)/3'
_refine_ls_weighting_scheme calc
_refine_ls_wR_factor_gt 0.0983
_refine_ls_wR_factor_ref 0.1024
_reflns_Friedel_coverage 0.000
_reflns_number_gt 1905
_reflns_number_total 2123
_reflns_threshold_expression 'I > 2\s(I)'
_cod_data_source_file c7qo00876g2.cif
_cod_data_source_block shelx
_cod_original_cell_volume 1063.84(5)
_cod_original_sg_symbol_H-M 'P 21/c'
_cod_database_code 1553918
_shelx_shelxl_version_number 2014/7
_shelx_space_group_comment
;
The symmetry employed for this shelxl refinement is uniquely defined
by the following loop, which should always be used as a source of
symmetry information in preference to the above space-group names.
They are only intended as comments.
;
_shelx_estimated_absorpt_t_min 0.871
_shelx_estimated_absorpt_t_max 0.935

loop_
_space_group_symop_operation_xyz
'x, y, z'
'-x, y+1/2, -z+1/2'
'-x, -y, -z'
'x, -y-1/2, z-1/2'

loop_
_atom_site_label
_atom_site_type_symbol
_atom_site_fract_x
_atom_site_fract_y
_atom_site_fract_z
_atom_site_U_iso_or_equiv
_atom_site_adp_type
_atom_site_occupancy
_atom_site_site_symmetry_order
_atom_site_calc_flag
_atom_site_refinement_flags_posn
_atom_site_refinement_flags_adp
C1 C 0.88622(17) 0.84978(8) 0.40074(9) 0.0165(2) Uani 1 1 d . .
C2 C 1.11214(17) 0.85230(8) 0.41709(9) 0.0182(2) Uani 1 1 d . .
H2 H 1.1850 0.8010 0.3904 0.022 Uiso 1 1 calc R U
C3 C 0.77599(17) 1.07170(8) 0.52903(9) 0.0180(2) Uani 1 1 d . .
H3 H 0.6250 1.0696 0.5176 0.022 Uiso 1 1 calc R U
C4 C 0.88749(16) 0.99594(8) 0.49027(8) 0.0155(2) Uani 1 1 d . .
C5 C 0.76268(17) 0.76495(8) 0.34646(9) 0.0174(2) Uani 1 1 d . .
C6 C 0.60505(18) 0.72772(8) 0.39643(10) 0.0207(3) Uani 1 1 d . .
H6 H 0.5748 0.7593 0.4600 0.025 Uiso 1 1 calc R U
C7 C 0.49169(19) 0.64553(8) 0.35504(10) 0.0241(3) Uani 1 1 d . .
H7 H 0.3850 0.6211 0.3901 0.029 Uiso 1 1 calc R U
C8 C 0.53531(19) 0.59938(9) 0.26213(10) 0.0254(3) Uani 1 1 d . .
H8 H 0.4591 0.5429 0.2333 0.030 Uiso 1 1 calc R U
C9 C 0.69056(19) 0.63608(8) 0.21160(10) 0.0238(3) Uani 1 1 d . .
H9 H 0.7197 0.6037 0.1482 0.029 Uiso 1 1 calc R U
C10 C 0.80577(17) 0.71927(8) 0.25091(9) 0.0192(3) Uani 1 1 d . .
C11 C 0.96548(18) 0.75371(8) 0.18895(9) 0.0217(3) Uani 1 1 d . .
H11 H 1.0721 0.7088 0.1804 0.026 Uiso 1 1 calc R U
C12 C 0.9763(2) 0.84035(9) 0.14400(10) 0.0252(3) Uani 1 1 d . .
C13 C 0.8213(2) 0.92032(9) 0.14688(11) 0.0321(3) Uani 1 1 d . .
H13A H 0.7018 0.8959 0.1764 0.048 Uiso 1 1 calc R U
H13B H 0.7675 0.9452 0.0707 0.048 Uiso 1 1 calc R U
H13C H 0.8933 0.9721 0.1954 0.048 Uiso 1 1 calc R U
C14 C 1.1495(3) 0.86431(11) 0.08423(13) 0.0398(4) Uani 1 1 d . .
H14A H 1.2487 0.8100 0.0904 0.060 Uiso 1 1 calc R U
H14B H 1.2268 0.9215 0.1184 0.060 Uiso 1 1 calc R U
H14C H 1.0861 0.8771 0.0049 0.060 Uiso 1 1 calc R U
N1 N 0.77642(14) 0.91922(6) 0.43634(7) 0.0167(2) Uani 1 1 d . .

loop_
_atom_site_aniso_label
_atom_site_aniso_U_11
_atom_site_aniso_U_22
_atom_site_aniso_U_33
_atom_site_aniso_U_23
_atom_site_aniso_U_13
_atom_site_aniso_U_12
C1 0.0169(5) 0.0176(5) 0.0154(5) 0.0001(4) 0.0042(4) -0.0003(4)
C2 0.0172(6) 0.0179(5) 0.0202(5) -0.0015(4) 0.0058(4) 0.0015(4)
C3 0.0134(5) 0.0208(5) 0.0200(5) -0.0001(4) 0.0044(4) 0.0001(4)
C4 0.0158(6) 0.0167(5) 0.0142(5) 0.0008(4) 0.0037(4) -0.0013(4)
C5 0.0154(5) 0.0167(5) 0.0194(5) -0.0006(4) 0.0024(4) 0.0010(4)
C6 0.0187(6) 0.0220(6) 0.0221(6) -0.0037(4) 0.0058(4) -0.0010(4)
C7 0.0211(6) 0.0251(6) 0.0273(6) -0.0009(5) 0.0079(5) -0.0055(4)
C8 0.0267(6) 0.0205(6) 0.0281(6) -0.0048(5) 0.0045(5) -0.0077(5)
C9 0.0285(6) 0.0212(6) 0.0222(6) -0.0055(5) 0.0066(5) -0.0020(5)
C10 0.0188(5) 0.0183(5) 0.0202(5) -0.0009(4) 0.0040(4) 0.0009(4)
C11 0.0209(6) 0.0237(6) 0.0216(6) -0.0061(4) 0.0072(4) -0.0007(4)
C12 0.0286(6) 0.0265(6) 0.0226(6) -0.0055(5) 0.0102(5) -0.0063(5)
C13 0.0427(8) 0.0247(6) 0.0300(7) 0.0038(5) 0.0102(6) 0.0024(5)
C14 0.0474(9) 0.0368(8) 0.0429(8) -0.0069(6) 0.0268(7) -0.0159(6)
N1 0.0152(4) 0.0175(5) 0.0177(4) -0.0008(3) 0.0043(3) -0.0014(3)

loop_
_atom_type_symbol
_atom_type_description
_atom_type_scat_dispersion_real
_atom_type_scat_dispersion_imag
_atom_type_scat_source
C C 0.0181 0.0091 'International Tables Vol C Tables 4.2.6.8 and 6.1.1.4'
H H 0.0000 0.0000 'International Tables Vol C Tables 4.2.6.8 and 6.1.1.4'
N N 0.0311 0.0180 'International Tables Vol C Tables 4.2.6.8 and 6.1.1.4'

loop_
_geom_angle_atom_site_label_1
_geom_angle_atom_site_label_2
_geom_angle_atom_site_label_3
_geom_angle
_geom_angle_site_symmetry_1
_geom_angle_site_symmetry_3
N1 C1 C2 122.62(10) . .
N1 C1 C5 116.84(9) . .
C2 C1 C5 120.48(9) . .
C3 C2 C1 119.93(10) 3_776 .
C3 C2 H2 120.0 3_776 .
C1 C2 H2 120.0 . .
C2 C3 C4 119.15(10) 3_776 .
C2 C3 H3 120.4 3_776 .
C4 C3 H3 120.4 . .
N1 C4 C3 119.52(9) . .
N1 C4 C4 123.08(12) . 3_776
C3 C4 C4 117.39(12) . 3_776
C6 C5 C10 119.56(10) . .
C6 C5 C1 117.71(10) . .
C10 C5 C1 122.66(10) . .
C7 C6 C5 121.28(11) . .
C7 C6 H6 119.4 . .
C5 C6 H6 119.4 . .
C8 C7 C6 119.51(11) . .
C8 C7 H7 120.2 . .
C6 C7 H7 120.2 . .
C9 C8 C7 119.64(11) . .
C9 C8 H8 120.2 . .
C7 C8 H8 120.2 . .
C8 C9 C10 122.05(11) . .
C8 C9 H9 119.0 . .
C10 C9 H9 119.0 . .
C9 C10 C5 117.95(10) . .
C9 C10 C11 117.68(10) . .
C5 C10 C11 124.37(10) . .
C12 C11 C10 127.44(11) . .
C12 C11 H11 116.3 . .
C10 C11 H11 116.3 . .
C11 C12 C13 124.32(11) . .
C11 C12 C14 121.00(12) . .
C13 C12 C14 114.68(11) . .
C12 C13 H13A 109.5 . .
C12 C13 H13B 109.5 . .
H13A C13 H13B 109.5 . .
C12 C13 H13C 109.5 . .
H13A C13 H13C 109.5 . .
H13B C13 H13C 109.5 . .
C12 C14 H14A 109.5 . .
C12 C14 H14B 109.5 . .
H14A C14 H14B 109.5 . .
C12 C14 H14C 109.5 . .
H14A C14 H14C 109.5 . .
H14B C14 H14C 109.5 . .
C1 N1 C4 117.82(9) . .

loop_
_geom_bond_atom_site_label_1
_geom_bond_atom_site_label_2
_geom_bond_distance
_geom_bond_site_symmetry_2
C1 N1 1.3255(14) .
C1 C2 1.4215(15) .
C1 C5 1.4907(14) .
C2 C3 1.3610(15) 3_776
C2 H2 0.9500 .
C3 C2 1.3611(15) 3_776
C3 C4 1.4140(15) .
C3 H3 0.9500 .
C4 N1 1.3669(14) .
C4 C4 1.417(2) 3_776
C5 C6 1.3954(16) .
C5 C10 1.4106(16) .
C6 C7 1.3873(16) .
C6 H6 0.9500 .
C7 C8 1.3869(17) .
C7 H7 0.9500 .
C8 C9 1.3842(17) .
C8 H8 0.9500 .
C9 C10 1.3982(16) .
C9 H9 0.9500 .
C10 C11 1.4859(16) .
C11 C12 1.3315(17) .
C11 H11 0.9500 .
C12 C13 1.4981(18) .
C12 C14 1.5006(18) .
C13 H13A 0.9800 .
C13 H13B 0.9800 .
C13 H13C 0.9800 .
C14 H14A 0.9800 .
C14 H14B 0.9800 .
C14 H14C 0.9800 .
